data_7018959
loop_
_publ_author_name
'Kim, Min'
'Boissonnault, Jake A.'
'Allen, Corinne A.'
'Dau, Phuong V.'
'Cohen, Seth M.'

_publ_section_title
;
 Functional tolerance in an isoreticular series of highly porous
 metal--organic frameworks
;
_journal_issue 20
_journal_name_full 'Dalton Transactions'
_journal_page_first 6277
_journal_paper_doi 10.1039/c2dt30120b
_journal_volume 41
_journal_year 2012
_chemical_formula_sum 'C42 H17 Cl N0 O13 Zn4'
_chemical_formula_weight 1026.49
_chemical_name_systematic
;

?

;
_space_group_IT_number 176
_symmetry_space_group_name_Hall '-P 6c'
_symmetry_space_group_name_H-M 'P 63/m'
_atom_sites_solution_hydrogens geom
_atom_sites_solution_primary direct
_atom_sites_solution_secondary difmap
_audit_creation_method SHELXL-97
_cell_angle_alpha 90.00
_cell_angle_beta 90.00
_cell_angle_gamma 120.00
_cell_formula_units_Z 6
_cell_length_a 41.247(7)
_cell_length_b 41.247(7)
_cell_length_c 17.447(3)
_cell_measurement_reflns_used 9208
_cell_measurement_temperature 200(2)
_cell_measurement_theta_max 17.19
_cell_measurement_theta_min 2.28
_cell_volume 25706(8)
_computing_cell_refinement 'Bruker SAINT'
_computing_data_collection 'Bruker APEX2'
_computing_data_reduction 'Bruker SAINT'
_computing_molecular_graphics 'Bruker SHELXTL'
_computing_publication_material 'Bruker SHELXTL'
_computing_structure_refinement 'SHELXL-97 (Sheldrick, 2008)'
_computing_structure_solution 'SHELXS-97 (Sheldrick, 2008)'
_diffrn_ambient_temperature 200(2)
_diffrn_measured_fraction_theta_full 0.997
_diffrn_measured_fraction_theta_max 0.997
_diffrn_measurement_device_type 'Bruker APEX-II CCD'
_diffrn_measurement_method '\f and \w scans'
_diffrn_radiation_monochromator graphite
_diffrn_radiation_source 'fine-focus sealed tube'
_diffrn_radiation_type MoK\a
_diffrn_radiation_wavelength 0.71073
_diffrn_reflns_av_R_equivalents 0.1453
_diffrn_reflns_av_sigmaI/netI 0.0687
_diffrn_reflns_limit_h_max 26
_diffrn_reflns_limit_h_min -34
_diffrn_reflns_limit_k_max 34
_diffrn_reflns_limit_k_min -21
_diffrn_reflns_limit_l_max 14
_diffrn_reflns_limit_l_min -10
_diffrn_reflns_number 63917
_diffrn_reflns_theta_full 17.25
_diffrn_reflns_theta_max 17.25
_diffrn_reflns_theta_min 1.30
_exptl_absorpt_coefficient_mu 0.584
_exptl_absorpt_correction_T_max 0.9439
_exptl_absorpt_correction_T_min 0.9175
_exptl_absorpt_correction_type semi-empirical
_exptl_absorpt_process_details SADABS
_exptl_crystal_colour colorless
_exptl_crystal_density_diffrn 0.398
_exptl_crystal_density_meas ?
_exptl_crystal_density_method 'not measured'
_exptl_crystal_description needle
_exptl_crystal_F_000 3060
_exptl_crystal_size_max 0.15
_exptl_crystal_size_mid 0.10
_exptl_crystal_size_min 0.10
_platon_squeeze_details
;

;
_refine_diff_density_max 1.182
_refine_diff_density_min -0.904
_refine_diff_density_rms 0.076
_refine_ls_extinction_coef 'not measured'
_refine_ls_extinction_method none
_refine_ls_goodness_of_fit_ref 1.038
_refine_ls_hydrogen_treatment constr
_refine_ls_matrix_type full
_refine_ls_number_parameters 140
_refine_ls_number_reflns 5485
_refine_ls_number_restraints 7
_refine_ls_restrained_S_all 1.038
_refine_ls_R_factor_all 0.1271
_refine_ls_R_factor_gt 0.0966
_refine_ls_shift/su_max 0.005
_refine_ls_shift/su_mean 0.001
_refine_ls_structure_factor_coef Fsqd
_refine_ls_weighting_details 'calc w=1/[\s^2^(Fo^2^)+(0.1818P)^2^+10.2198P] where P=(Fo^2^+2Fc^2^)/3'
_refine_ls_weighting_scheme calc
_refine_ls_wR_factor_gt 0.2456
_refine_ls_wR_factor_ref 0.2671
_reflns_number_gt 4114
_reflns_number_total 5485
_reflns_threshold_expression >2sigma(I)
_cod_data_source_file c2dt30120b.txt
_cod_data_source_block UMCM_25NH2Cl
_cod_depositor_comments
;
The following automatic conversions were performed:

'_exptl_crystal_density_meas' value 'not measured' was changed to '?'
- the value is perceived as not measured.

Automatic conversion script
Id: cif_fix_values 3008 2015-01-20 13:52:24Z robertas 
;
_cod_original_sg_symbol_H-M P63/m
_cod_database_code 7018959
_refinement_detail
;

;

loop_
_symmetry_equiv_pos_as_xyz
'x, y, z'
'-y, x-y, z'
'-x+y, -x, z'
'-x, -y, z+1/2'
'y, -x+y, z+1/2'
'x-y, x, z+1/2'
'-x, -y, -z'
'y, -x+y, -z'
'x-y, x, -z'
'x, y, -z-1/2'
'-y, x-y, -z-1/2'
'-x+y, -x, -z-1/2'

loop_
_atom_site_label
_atom_site_type_symbol
_atom_site_fract_x
_atom_site_fract_y
_atom_site_fract_z
_atom_site_U_iso_or_equiv
_atom_site_adp_type
_atom_site_occupancy
_atom_site_symmetry_multiplicity
_atom_site_calc_flag
_atom_site_refinement_flags
O3 O 0.40057(18) 0.11008(18) 0.6596(3) 0.054(2) Uiso 1 1 d .
O2 O 0.38630(19) 0.0573(2) 0.5923(4) 0.070(2) Uiso 1 1 d .
O4 O 0.42912(19) 0.0605(2) 0.7500 0.024(2) Uiso 1 2 d SD
C7 C 0.3685(4) 0.1853(4) 0.3234(7) 0.095(4) Uiso 1 1 d .
C3 C 0.3710(3) 0.1530(3) 0.3182(6) 0.059(3) Uiso 1 1 d .
C2 C 0.3729(3) 0.1364(3) 0.3935(6) 0.065(3) Uiso 1 1 d .
C1 C 0.3912(3) 0.0881(3) 0.6032(6) 0.055(3) Uiso 1 1 d .
C6 C 0.3608(4) 0.0983(4) 0.3935(8) 0.114(5) Uiso 1 1 d .
H6 H 0.3484 0.0833 0.3515 0.136 Uiso 1 1 calc R
C4 C 0.3711(4) 0.1336(4) 0.2500 0.068(5) Uiso 1 2 d S
C5 C 0.3884(3) 0.1606(4) 0.4584(7) 0.094(4) Uiso 1 1 d .
H5 H 0.3955 0.1858 0.4579 0.113 Uiso 1 1 calc R
O7 O 0.35864(18) -0.01423(19) 0.6862(4) 0.064(2) Uiso 1 1 d .
O6 O 0.4309(3) 0.0152(2) 0.5969(5) 0.098(3) Uiso 1 1 d .
O5 O 0.4863(3) 0.0457(3) 0.6649(5) 0.123(3) Uiso 1 1 d .
C11 C 0.3418(4) -0.0279(4) 0.7500 0.056(4) Uiso 1 2 d S
C20 C 0.3106(5) -0.0614(4) 0.7500 0.060(5) Uiso 1 2 d S
C8 C 0.3825(3) 0.1057(3) 0.5289(5) 0.045(3) Uiso 1 1 d .
C10 C 0.3916(3) 0.1411(4) 0.5261(7) 0.090(4) Uiso 1 1 d .
H10 H 0.4009 0.1551 0.5707 0.108 Uiso 1 1 calc R
C9 C 0.3686(4) 0.0817(4) 0.4644(7) 0.104(5) Uiso 1 1 d .
H9 H 0.3645 0.0574 0.4653 0.125 Uiso 1 1 calc R
C13 C 0.4826(4) 0.0130(4) 0.5554(8) 0.095(4) Uiso 1 1 d .
C19 C 0.2376(5) -0.1287(5) 0.7500 0.094(6) Uiso 1 2 d S
C15 C 0.5151(5) 0.0120(5) 0.5691(10) 0.143(6) Uiso 1 1 d .
C12 C 0.4640(4) 0.0258(4) 0.6126(7) 0.089(4) Uiso 1 1 d .
C14 C 0.4660(5) -0.0002(4) 0.4833(9) 0.139(6) Uiso 1 1 d .
H14 H 0.4437 -0.0012 0.4700 0.167 Uiso 1 1 calc R
C18 C 0.2020(5) -0.1695(5) 0.7500 0.093(6) Uiso 1 2 d S
C16 C 0.2875(5) -0.0778(5) 0.6854(10) 0.142(6) Uiso 1 1 d .
H16 H 0.2962 -0.0647 0.6397 0.171 Uiso 1 1 calc R
C17 C 0.2519(7) -0.1128(7) 0.6811(13) 0.214(9) Uiso 1 1 d .
H17 H 0.2399 -0.1232 0.6350 0.256 Uiso 1 1 calc R
Cl1 Cl 0.5383(3) 0.0207(3) 0.6641(5) 0.147(3) Uiso 0.50 1 d P
O10 O 0.4678(4) 0.1510(4) 0.7500 0.128(5) Uiso 1 2 d SD
O11B O 0.5047(6) 0.1266(4) 0.7500 0.219(9) Uiso 1 2 d SD
C28 C 0.4996(7) 0.1548(7) 0.7500 0.141(9) Uiso 1 2 d SD
C30 C 0.5385(10) 0.1912(10) 0.7500 0.213(14) Uiso 1 2 d SD
C35 C 0.6302(10) 0.3305(12) 0.7500 0.194(12) Uiso 1 2 d S
H35 H 0.6068 0.3287 0.7500 0.232 Uiso 1 2 calc SR
C34 C 0.6354(9) 0.2995(9) 0.7500 0.152(9) Uiso 1 2 d S
C32 C 0.5648(9) 0.2547(9) 0.7500 0.205(13) Uiso 1 2 d SD
H32 H 0.5627 0.2761 0.7500 0.246 Uiso 1 2 calc SR
C31 C 0.5993(10) 0.2584(10) 0.7500 0.201(13) Uiso 1 2 d SD
C33 C 0.5331(9) 0.2206(9) 0.7500 0.185(11) Uiso 1 2 d SD
H33 H 0.5093 0.2178 0.7500 0.222 Uiso 1 2 calc SR
Zn1 Zn 0.40274(3) 0.03060(3) 0.66032(6) 0.0482(6) Uiso 1 1 d .
Zn2 Zn 0.42438(4) 0.10461(5) 0.7500 0.0437(7) Uiso 1 2 d S
Zn3 Zn 0.48145(6) 0.07453(6) 0.7500 0.0795(8) Uiso 1 2 d SD

loop_
_atom_type_symbol
_atom_type_description
_atom_type_scat_dispersion_real
_atom_type_scat_dispersion_imag
_atom_type_scat_source
C C 0.0033 0.0016 'International Tables Vol C Tables 4.2.6.8 and 6.1.1.4'
H H 0.0000 0.0000 'International Tables Vol C Tables 4.2.6.8 and 6.1.1.4'
N N 0.0061 0.0033 'International Tables Vol C Tables 4.2.6.8 and 6.1.1.4'
O O 0.0106 0.0060 'International Tables Vol C Tables 4.2.6.8 and 6.1.1.4'
Cl Cl 0.1484 0.1585 'International Tables Vol C Tables 4.2.6.8 and 6.1.1.4'
Zn Zn 0.2839 1.4301 'International Tables Vol C Tables 4.2.6.8 and 6.1.1.4'

loop_
_geom_angle_atom_site_label_1
_geom_angle_atom_site_label_2
_geom_angle_atom_site_label_3
_geom_angle
_geom_angle_site_symmetry_1
_geom_angle_site_symmetry_3
C1 O3 Zn2 123.0(7) . .
C1 O2 Zn1 125.3(7) . .
Zn2 O4 Zn3 110.0(4) . .
Zn2 O4 Zn1 108.0(2) . 10_557
Zn3 O4 Zn1 112.0(2) . 10_557
Zn2 O4 Zn1 108.0(2) . .
Zn3 O4 Zn1 112.0(2) . .
Zn1 O4 Zn1 106.6(3) 10_557 .
C3 C7 C18 111.9(12) . 9_556
C7 C3 C4 127.7(11) . .
C7 C3 C2 115.2(10) . .
C4 C3 C2 117.1(9) . .
C6 C2 C5 124.8(11) . .
C6 C2 C3 116.4(10) . .
C5 C2 C3 118.7(10) . .
O2 C1 O3 135.7(10) . .
O2 C1 C8 113.2(9) . .
O3 C1 C8 111.1(9) . .
C2 C6 C9 118.0(13) . .
C3 C4 C3 112.0(13) 10_556 .
C2 C5 C10 112.6(11) . .
C11 O7 Zn1 133.0(8) . .
C12 O6 Zn1 119.8(9) . .
C12 O5 Zn3 132.7(10) . .
O7 C11 O7 120.3(14) . 10_557
O7 C11 C20 119.0(7) . .
O7 C11 C20 119.0(7) 10_557 .
C11 C20 C16 124.5(10) . .
C11 C20 C16 124.5(10) . 10_557
C16 C20 C16 106.1(19) . 10_557
C10 C8 C9 122.6(11) . .
C10 C8 C1 121.8(10) . .
C9 C8 C1 115.3(9) . .
C8 C10 C5 125.6(12) . .
C8 C9 C6 115.8(12) . .
C15 C13 C14 115.8(14) . .
C15 C13 C12 124.5(15) . .
C14 C13 C12 119.6(15) . .
C17 C19 C17 125(3) 10_557 .
C17 C19 C18 117.4(14) 10_557 .
C17 C19 C18 117.4(14) . .
C13 C15 C14 126.9(15) . 7_656
C13 C15 Cl1 124.2(14) . .
C14 C15 Cl1 108.5(14) 7_656 .
O6 C12 O5 134.5(14) . .
O6 C12 C13 113.3(13) . .
O5 C12 C13 112.2(13) . .
C13 C14 C15 117.3(15) . 7_656
C7 C18 C7 127.2(18) 8_556 5
C7 C18 C19 115.3(9) 8_556 .
C7 C18 C19 115.3(9) 5 .
C20 C16 C17 128.3(19) . .
C19 C17 C16 114(2) . .
C28 O10 Zn2 123.2(16) . .
C28 O11B Zn3 145(2) . .
O10 C28 O11B 122(3) . .
O10 C28 C30 130(2) . .
O11B C28 C30 109(2) . .
C33 C30 C28 108(3) . .
C34 C35 C34 113(4) . 3_665
C35 C34 C35 127(4) . 2_655
C35 C34 C31 119(4) . .
C35 C34 C31 114(4) 2_655 .
C31 C32 C33 122(4) . .
C32 C31 C34 119(3) . .
C30 C33 C32 115(4) . .
O7 Zn1 O6 105.0(3) . .
O7 Zn1 O4 112.8(3) . .
O6 Zn1 O4 115.5(3) . .
O7 Zn1 O2 105.1(3) . .
O6 Zn1 O2 105.9(3) . .
O4 Zn1 O2 111.8(3) . .
O7 Zn1 Zn1 76.2(2) . 10_557
O6 Zn1 Zn1 125.0(3) . 10_557
O4 Zn1 Zn1 36.72(17) . 10_557
O2 Zn1 Zn1 127.3(2) . 10_557
O7 Zn1 Zn2 120.0(2) . .
O6 Zn1 Zn2 133.0(3) . .
O4 Zn1 Zn2 35.7(2) . .
O2 Zn1 Zn2 76.4(2) . .
Zn1 Zn1 Zn2 60.08(3) 10_557 .
O10 Zn2 O4 118.2(5) . .
O10 Zn2 O3 99.5(3) . 10_557
O4 Zn2 O3 114.1(2) . 10_557
O10 Zn2 O3 99.5(3) . .
O4 Zn2 O3 114.1(2) . .
O3 Zn2 O3 109.6(4) 10_557 .
O10 Zn2 Zn1 131.4(4) . .
O4 Zn2 Zn1 36.29(11) . .
O3 Zn2 Zn1 127.4(2) 10_557 .
O3 Zn2 Zn1 78.0(2) . .
O10 Zn2 Zn1 131.4(4) . 10_557
O4 Zn2 Zn1 36.29(11) . 10_557
O3 Zn2 Zn1 78.0(2) 10_557 10_557
O3 Zn2 Zn1 127.4(2) . 10_557
Zn1 Zn2 Zn1 59.84(5) . 10_557
O11B Zn3 O4 101.5(7) . .
O11B Zn3 O5 123.0(4) . 10_557
O4 Zn3 O5 104.6(3) . 10_557
O11B Zn3 O5 123.1(4) . .
O4 Zn3 O5 104.6(3) . .
O5 Zn3 O5 97.6(6) 10_557 .

loop_
_geom_bond_atom_site_label_1
_geom_bond_atom_site_label_2
_geom_bond_distance
_geom_bond_site_symmetry_2
O3 C1 1.260(11) .
O3 Zn2 1.930(6) .
O2 C1 1.198(11) .
O2 Zn1 1.955(7) .
O4 Zn2 1.925(7) .
O4 Zn3 1.935(7) .
O4 Zn1 1.952(4) 10_557
O4 Zn1 1.952(4) .
C7 C3 1.393(14) .
C7 C18 1.430(14) 9_556
C3 C4 1.434(12) .
C3 C2 1.502(13) .
C2 C6 1.392(15) .
C2 C5 1.432(14) .
C1 C8 1.614(13) .
C6 C9 1.520(17) .
C4 C3 1.434(12) 10_556
C5 C10 1.470(15) .
O7 C11 1.284(9) .
O7 Zn1 1.889(7) .
O6 C12 1.239(13) .
O6 Zn1 1.929(9) .
O5 C12 1.263(13) .
O5 Zn3 1.973(10) .
C11 O7 1.284(9) 10_557
C11 C20 1.338(18) .
C20 C16 1.410(18) .
C20 C16 1.410(18) 10_557
C8 C10 1.313(13) .
C8 C9 1.417(14) .
C13 C15 1.381(18) .
C13 C14 1.405(17) .
C13 C12 1.502(16) .
C19 C17 1.35(2) 10_557
C19 C17 1.35(2) .
C19 C18 1.59(2) .
C15 C14 1.438(19) 7_656
C15 Cl1 1.858(18) .
C14 C15 1.438(19) 7_656
C18 C7 1.430(14) 8_556
C18 C7 1.430(14) 5
C16 C17 1.46(2) .
O10 C28 1.242(16) .
O10 Zn2 1.853(15) .
O11B C28 1.283(16) .
O11B Zn3 1.864(15) .
C28 C30 1.55(4) .
C30 C33 1.335(18) .
C35 C34 1.40(3) .
C35 C34 1.40(3) 3_665
C34 C35 1.40(3) 2_655
C34 C31 1.60(4) .
C32 C31 1.355(18) .
C32 C33 1.361(18) .
Zn1 Zn1 3.129(2) 10_557
Zn1 Zn2 3.1365(19) .
Zn2 O3 1.930(6) 10_557
Zn2 Zn1 3.1366(19) 10_557
Zn3 O5 1.973(10) 10_557

loop_
_platon_squeeze_void_nr
_platon_squeeze_void_average_x
_platon_squeeze_void_average_y
_platon_squeeze_void_average_z
_platon_squeeze_void_volume
_platon_squeeze_void_count_electrons
_platon_squeeze_void_content
1 -0.006 -0.005 -0.011 21194 6615 ' '
